data_4065750
loop_
_publ_author_name
'Hildebrandt, Alexander'
'R\"uffer, Tobias'
'Erasmus, Elizabeth'
'Swarts, Jannie C.'
'Lang, Heinrich'

_publ_section_title
;
 A Star-Shaped Supercrowded 2,3,4,5-Tetraferrocenylthiophene: Synthesis,
 Solid-State Structure, and Electrochemistry&#x2020;
;
_journal_issue 21
_journal_name_full Organometallics
_journal_page_first 4900
_journal_paper_doi 10.1021/om1001099
_journal_volume 29
_journal_year 2010
_chemical_formula_sum 'C44 H36 Fe4 S'
_chemical_formula_weight 820.19
_chemical_name_systematic
;
 ?
;
_space_group_IT_number 2
_symmetry_cell_setting triclinic
_symmetry_space_group_name_Hall '-P 1'
_symmetry_space_group_name_H-M 'P -1'
_atom_sites_solution_hydrogens geom
_atom_sites_solution_primary direct
_atom_sites_solution_secondary difmap
_audit_creation_method SHELXL-97
_cell_angle_alpha 83.285(8)
_cell_angle_beta 88.602(7)
_cell_angle_gamma 84.694(7)
_cell_formula_units_Z 2
_cell_length_a 5.9150(5)
_cell_length_b 11.5618(11)
_cell_length_c 23.429(2)
_cell_measurement_reflns_used 3486
_cell_measurement_temperature 100
_cell_measurement_theta_max 61.9882
_cell_measurement_theta_min 3.7926
_cell_volume 1584.3(2)
_computing_cell_refinement
;
CrysAlis RED, Oxford Diffraction Ltd.,
Version 1.171.32.37 (release 24-10-2008 CrysAlis171 .NET)
(compiled Oct 24 2008,09:44:38)
;
_computing_data_collection
;
CrysAlis CCD, Oxford Diffraction Ltd.,
Version 1.171.32.37 (release 24-10-2008 CrysAlis171 .NET)
(compiled Oct 24 2008,09:44:38)
;
_computing_data_reduction
;
CrysAlis RED, Oxford Diffraction Ltd.,
Version 1.171.32.37 (release 24-10-2008 CrysAlis171 .NET)
(compiled Oct 24 2008,09:44:38)
;
_computing_structure_refinement 'SHELXL-97 (Sheldrick, 1997)'
_computing_structure_solution 'SHELXS-97 (Sheldrick, 1997)'
_diffrn_ambient_temperature 100
_diffrn_measured_fraction_theta_full 0.931
_diffrn_measured_fraction_theta_max 0.931
_diffrn_measurement_device_type 'oxford gemini s'
_diffrn_measurement_method '\w scans'
_diffrn_radiation_monochromator graphite
_diffrn_radiation_source 'fine-focus sealed tube'
_diffrn_radiation_type CuK\a
_diffrn_radiation_wavelength 1.54184
_diffrn_reflns_av_R_equivalents 0.0801
_diffrn_reflns_av_sigmaI/netI 0.0841
_diffrn_reflns_limit_h_max 6
_diffrn_reflns_limit_h_min -5
_diffrn_reflns_limit_k_max 11
_diffrn_reflns_limit_k_min -13
_diffrn_reflns_limit_l_max 26
_diffrn_reflns_limit_l_min -26
_diffrn_reflns_number 8191
_diffrn_reflns_theta_full 62.69
_diffrn_reflns_theta_max 62.69
_diffrn_reflns_theta_min 3.80
_diffrn_standards_decay_% 0
_diffrn_standards_interval_count 50
_diffrn_standards_interval_time 5
_diffrn_standards_number 2
_exptl_absorpt_coefficient_mu 15.268
_exptl_absorpt_correction_T_max 1.00000
_exptl_absorpt_correction_T_min 0.23787
_exptl_absorpt_correction_type multi-scan
_exptl_absorpt_process_details
;
CrysAlis RED, Oxford Diffraction Ltd.,
Version 1.171.32.37 (release 24-10-2008 CrysAlis171 .NET)
(compiled Oct 24 2008,09:44:38)
Empirical absorption correction using spherical harmonics,
 implemented in SCALE3 ABSPACK scaling algorithm.
;
_exptl_crystal_colour yellow
_exptl_crystal_density_diffrn 1.719
_exptl_crystal_density_method 'not measured'
_exptl_crystal_description needle
_exptl_crystal_F_000 840
_exptl_crystal_size_max 0.55
_exptl_crystal_size_mid 0.04
_exptl_crystal_size_min 0.03
_refine_diff_density_max 0.895
_refine_diff_density_min -0.801
_refine_diff_density_rms 0.159
_refine_ls_extinction_coef 0.00003(15)
_refine_ls_extinction_expression Fc^*^=kFc[1+0.001xFc^2^\l^3^/sin(2\q)]^-1/4^
_refine_ls_extinction_method SHELXL
_refine_ls_goodness_of_fit_ref 1.027
_refine_ls_hydrogen_treatment constr
_refine_ls_matrix_type full
_refine_ls_number_parameters 443
_refine_ls_number_reflns 4737
_refine_ls_number_restraints 0
_refine_ls_restrained_S_all 1.027
_refine_ls_R_factor_all 0.1017
_refine_ls_R_factor_gt 0.0762
_refine_ls_shift/su_max 0.000
_refine_ls_shift/su_mean 0.000
_refine_ls_structure_factor_coef Fsqd
_refine_ls_weighting_details 'calc w=1/[\s^2^(Fo^2^)+(0.1198P)^2^+12.2783P] where P=(Fo^2^+2Fc^2^)/3'
_refine_ls_weighting_scheme calc
_refine_ls_wR_factor_gt 0.2093
_refine_ls_wR_factor_ref 0.2286
_reflns_number_gt 3278
_reflns_number_total 4737
_reflns_threshold_expression >2sigma(I)
_cod_data_source_file om1001099_si_001.cif
_cod_data_source_block alexh06
_cod_original_cell_volume 1584.3(3)
_cod_original_sg_symbol_H-M P-1
_cod_database_code 4065750

loop_
_symmetry_equiv_pos_as_xyz
'x, y, z'
'-x, -y, -z'

loop_
_atom_site_label
_atom_site_type_symbol
_atom_site_fract_x
_atom_site_fract_y
_atom_site_fract_z
_atom_site_U_iso_or_equiv
_atom_site_adp_type
_atom_site_occupancy
_atom_site_symmetry_multiplicity
_atom_site_calc_flag
_atom_site_refinement_flags
C1 C 0.4197(16) 0.4991(8) 0.2077(4) 0.026(2) Uani 1 1 d .
C2 C 0.3621(16) 0.6053(8) 0.2272(4) 0.023(2) Uani 1 1 d .
C3 C 0.4860(17) 0.6165(9) 0.2807(4) 0.028(2) Uani 1 1 d .
C4 C 0.6241(17) 0.5179(9) 0.2979(4) 0.030(2) Uani 1 1 d .
C5 C 0.3575(18) 0.4542(7) 0.1545(4) 0.026(2) Uani 1 1 d .
C6 C 0.1521(18) 0.4074(8) 0.1434(4) 0.030(2) Uani 1 1 d .
H6 H 0.0324 0.3978 0.1695 0.035 Uiso 1 1 calc R
C7 C 0.1569(18) 0.3774(9) 0.0864(4) 0.033(2) Uani 1 1 d .
H7 H 0.0415 0.3461 0.0687 0.040 Uiso 1 1 calc R
C8 C 0.3695(18) 0.4036(8) 0.0614(4) 0.031(2) Uani 1 1 d .
H8 H 0.4194 0.3923 0.0244 0.038 Uiso 1 1 calc R
C9 C 0.4921(18) 0.4500(8) 0.1033(4) 0.030(2) Uani 1 1 d .
H9 H 0.6376 0.4741 0.0982 0.036 Uiso 1 1 calc R
C10 C 0.556(2) 0.1642(10) 0.1959(5) 0.050(3) Uani 1 1 d .
H10 H 0.5862 0.1775 0.2332 0.060 Uiso 1 1 calc R
C11 C 0.352(2) 0.1265(10) 0.1770(6) 0.049(3) Uani 1 1 d .
H11 H 0.2231 0.1119 0.1993 0.059 Uiso 1 1 calc R
C12 C 0.380(2) 0.1156(10) 0.1192(6) 0.055(4) Uani 1 1 d .
H12 H 0.2719 0.0917 0.0961 0.066 Uiso 1 1 calc R
C13 C 0.591(3) 0.1452(11) 0.1007(6) 0.055(4) Uani 1 1 d .
H13 H 0.6499 0.1442 0.0636 0.067 Uiso 1 1 calc R
C14 C 0.702(2) 0.1777(10) 0.1486(7) 0.062(4) Uani 1 1 d .
H14 H 0.8466 0.2033 0.1484 0.074 Uiso 1 1 calc R
C15 C 0.1859(16) 0.6928(8) 0.2028(4) 0.025(2) Uani 1 1 d .
C16 C -0.0292(17) 0.6715(8) 0.1840(4) 0.028(2) Uani 1 1 d .
H16 H -0.0775 0.5980 0.1815 0.033 Uiso 1 1 calc R
C17 C -0.1614(18) 0.7798(8) 0.1696(4) 0.028(2) Uani 1 1 d .
H17 H -0.3092 0.7887 0.1560 0.033 Uiso 1 1 calc R
C18 C -0.0306(17) 0.8709(9) 0.1793(4) 0.028(2) Uani 1 1 d .
H18 H -0.0774 0.9504 0.1742 0.033 Uiso 1 1 calc R
C19 C 0.1833(17) 0.8202(8) 0.1982(4) 0.026(2) Uani 1 1 d .
H19 H 0.3044 0.8612 0.2064 0.032 Uiso 1 1 calc R
C20 C 0.3788(17) 0.7256(9) 0.0646(4) 0.028(2) Uani 1 1 d .
H20 H 0.5072 0.6756 0.0749 0.033 Uiso 1 1 calc R
C21 C 0.1692(19) 0.6920(9) 0.0466(4) 0.036(3) Uani 1 1 d .
H21 H 0.1376 0.6163 0.0420 0.043 Uiso 1 1 calc R
C22 C 0.0175(18) 0.7935(10) 0.0369(4) 0.033(2) Uani 1 1 d .
H22 H -0.1325 0.7963 0.0255 0.040 Uiso 1 1 calc R
C23 C 0.1352(19) 0.8919(9) 0.0477(4) 0.032(2) Uani 1 1 d .
H23 H 0.0749 0.9696 0.0445 0.038 Uiso 1 1 calc R
C24 C 0.3571(17) 0.8500(8) 0.0641(4) 0.029(2) Uani 1 1 d .
H24 H 0.4705 0.8953 0.0730 0.034 Uiso 1 1 calc R
C25 C 0.4571(16) 0.7309(8) 0.3051(4) 0.024(2) Uani 1 1 d .
C26 C 0.6158(17) 0.8136(9) 0.2978(4) 0.029(2) Uani 1 1 d .
H26 H 0.7661 0.7990 0.2861 0.035 Uiso 1 1 calc R
C27 C 0.512(2) 0.9247(9) 0.3109(4) 0.037(3) Uani 1 1 d .
H27 H 0.5800 0.9946 0.3084 0.045 Uiso 1 1 calc R
C28 C 0.2806(19) 0.9062(10) 0.3290(4) 0.037(3) Uani 1 1 d .
H28 H 0.1715 0.9623 0.3405 0.044 Uiso 1 1 calc R
C29 C 0.2518(15) 0.7872(9) 0.3258(4) 0.026(2) Uani 1 1 d .
H29 H 0.1197 0.7513 0.3357 0.031 Uiso 1 1 calc R
C30 C 0.5415(18) 0.6897(9) 0.4562(4) 0.032(2) Uani 1 1 d .
H30 H 0.5108 0.6117 0.4614 0.038 Uiso 1 1 calc R
C31 C 0.7536(19) 0.7335(9) 0.4375(5) 0.035(2) Uani 1 1 d .
H31 H 0.8844 0.6883 0.4281 0.042 Uiso 1 1 calc R
C32 C 0.7314(17) 0.8571(9) 0.4358(4) 0.030(2) Uani 1 1 d .
H32 H 0.8445 0.9069 0.4260 0.036 Uiso 1 1 calc R
C33 C 0.5021(19) 0.8905(9) 0.4520(4) 0.035(3) Uani 1 1 d .
H33 H 0.4395 0.9669 0.4535 0.042 Uiso 1 1 calc R
C34 C 0.3851(17) 0.7890(10) 0.4652(4) 0.035(2) Uani 1 1 d .
H34 H 0.2348 0.7869 0.4776 0.042 Uiso 1 1 calc R
C35 C 0.7721(18) 0.4925(8) 0.3492(4) 0.030(2) Uani 1 1 d .
C36 C 1.0032(17) 0.5170(8) 0.3494(4) 0.029(2) Uani 1 1 d .
H36 H 1.0874 0.5481 0.3183 0.035 Uiso 1 1 calc R
C37 C 1.0814(16) 0.4844(8) 0.4071(4) 0.027(2) Uani 1 1 d .
H37 H 1.2246 0.4942 0.4203 0.032 Uiso 1 1 calc R
C38 C 0.9037(18) 0.4347(8) 0.4406(4) 0.031(2) Uani 1 1 d .
H38 H 0.9102 0.4051 0.4793 0.037 Uiso 1 1 calc R
C39 C 0.7146(17) 0.4389(8) 0.4041(4) 0.029(2) Uani 1 1 d .
H39 H 0.5754 0.4108 0.4147 0.035 Uiso 1 1 calc R
C40 C 1.128(2) 0.2414(9) 0.3127(5) 0.038(3) Uani 1 1 d .
H40 H 1.1606 0.2678 0.2746 0.045 Uiso 1 1 calc R
C41 C 1.2759(19) 0.2374(9) 0.3594(5) 0.040(3) Uani 1 1 d .
H41 H 1.4219 0.2614 0.3582 0.048 Uiso 1 1 calc R
C42 C 1.158(2) 0.1896(9) 0.4081(5) 0.047(3) Uani 1 1 d .
H42 H 1.2164 0.1756 0.4450 0.056 Uiso 1 1 calc R
C43 C 0.946(2) 0.1667(9) 0.3940(5) 0.043(3) Uani 1 1 d .
H43 H 0.8364 0.1358 0.4190 0.052 Uiso 1 1 calc R
C44 C 0.924(2) 0.1990(9) 0.3334(5) 0.042(3) Uani 1 1 d .
H44 H 0.7969 0.1929 0.3117 0.050 Uiso 1 1 calc R
Fe1 Fe 0.4123(3) 0.28280(13) 0.13175(6) 0.0285(4) Uani 1 1 d .
Fe2 Fe 0.1233(3) 0.77558(13) 0.11932(6) 0.0257(4) Uani 1 1 d .
Fe3 Fe 0.5044(3) 0.80441(13) 0.38160(6) 0.0257(4) Uani 1 1 d .
Fe4 Fe 0.9860(3) 0.34071(13) 0.37389(6) 0.0265(4) Uani 1 1 d .
S1 S 0.6189(4) 0.4153(2) 0.25147(10) 0.0268(6) Uani 1 1 d .

loop_
_atom_site_aniso_label
_atom_site_aniso_U_11
_atom_site_aniso_U_22
_atom_site_aniso_U_33
_atom_site_aniso_U_23
_atom_site_aniso_U_13
_atom_site_aniso_U_12
C1 0.019(5) 0.029(5) 0.036(6) -0.015(4) 0.001(4) -0.013(4)
C2 0.025(5) 0.026(5) 0.019(5) -0.002(4) -0.002(4) -0.011(4)
C3 0.034(6) 0.033(6) 0.021(5) -0.013(4) 0.002(4) -0.012(5)
C4 0.036(6) 0.031(6) 0.026(5) -0.017(4) 0.003(4) 0.007(5)
C5 0.044(6) 0.014(4) 0.021(5) -0.007(4) 0.005(4) -0.004(4)
C6 0.035(6) 0.024(5) 0.030(5) -0.010(4) -0.001(4) 0.003(4)
C7 0.035(6) 0.039(6) 0.030(6) -0.018(5) -0.004(4) -0.009(5)
C8 0.043(7) 0.028(5) 0.027(5) -0.016(4) 0.002(4) -0.004(5)
C9 0.032(6) 0.030(5) 0.031(5) -0.009(4) -0.002(4) -0.010(5)
C10 0.080(10) 0.034(6) 0.039(7) -0.014(5) -0.011(6) -0.013(6)
C11 0.056(8) 0.028(6) 0.064(9) -0.002(6) 0.019(6) -0.015(6)
C12 0.067(9) 0.026(6) 0.078(10) -0.028(6) -0.025(8) -0.001(6)
C13 0.074(10) 0.040(7) 0.044(7) -0.009(6) 0.020(7) 0.037(7)
C14 0.042(8) 0.028(6) 0.118(13) -0.006(7) 0.006(8) -0.017(6)
C15 0.029(5) 0.025(5) 0.022(5) -0.009(4) -0.001(4) 0.002(4)
C16 0.041(6) 0.024(5) 0.019(5) -0.006(4) -0.005(4) -0.003(4)
C17 0.036(6) 0.027(5) 0.020(5) -0.009(4) 0.000(4) 0.002(4)
C18 0.039(6) 0.032(5) 0.015(5) -0.017(4) 0.001(4) -0.003(5)
C19 0.028(6) 0.028(5) 0.026(5) -0.015(4) -0.003(4) -0.004(4)
C20 0.027(5) 0.043(6) 0.015(5) -0.012(4) 0.003(4) 0.000(4)
C21 0.053(7) 0.039(6) 0.020(5) -0.022(5) 0.006(5) -0.010(5)
C22 0.031(6) 0.054(7) 0.018(5) -0.018(5) -0.004(4) -0.003(5)
C23 0.051(7) 0.023(5) 0.022(5) -0.007(4) 0.001(5) -0.005(5)
C24 0.034(6) 0.023(5) 0.030(5) -0.009(4) -0.002(4) 0.004(4)
C25 0.023(5) 0.029(5) 0.023(5) -0.011(4) 0.000(4) -0.013(4)
C26 0.030(6) 0.039(6) 0.021(5) -0.010(4) 0.013(4) -0.010(5)
C27 0.056(8) 0.041(6) 0.020(5) -0.010(5) -0.002(5) -0.024(6)
C28 0.043(7) 0.045(7) 0.024(5) -0.020(5) -0.013(5) 0.010(5)
C29 0.017(5) 0.040(6) 0.025(5) -0.018(4) -0.005(4) -0.009(4)
C30 0.043(6) 0.031(5) 0.025(5) -0.010(4) 0.004(4) -0.018(5)
C31 0.038(6) 0.031(6) 0.038(6) -0.015(5) 0.000(5) 0.002(5)
C32 0.029(6) 0.036(6) 0.029(5) -0.008(4) -0.012(4) -0.012(5)
C33 0.045(7) 0.032(6) 0.031(6) -0.019(5) -0.008(5) 0.002(5)
C34 0.022(6) 0.055(7) 0.027(5) -0.012(5) 0.012(4) 0.000(5)
C35 0.049(7) 0.019(5) 0.023(5) -0.016(4) -0.005(4) 0.002(4)
C36 0.032(6) 0.028(5) 0.033(6) -0.016(4) 0.004(4) -0.013(4)
C37 0.023(5) 0.020(5) 0.041(6) -0.014(4) -0.011(4) -0.003(4)
C38 0.044(6) 0.028(5) 0.024(5) -0.020(4) -0.002(4) -0.001(5)
C39 0.033(6) 0.029(5) 0.028(5) -0.016(4) -0.001(4) -0.005(4)
C40 0.051(7) 0.034(6) 0.033(6) -0.022(5) 0.007(5) -0.004(5)
C41 0.035(6) 0.024(5) 0.062(8) -0.014(5) -0.010(5) 0.008(5)
C42 0.090(10) 0.026(6) 0.025(6) -0.016(5) -0.011(6) 0.005(6)
C43 0.059(8) 0.017(5) 0.057(8) -0.013(5) 0.017(6) -0.010(5)
C44 0.057(8) 0.026(6) 0.046(7) -0.024(5) -0.020(6) 0.005(5)
Fe1 0.0340(9) 0.0272(8) 0.0274(8) -0.0139(6) -0.0009(7) -0.0056(7)
Fe2 0.0304(9) 0.0276(8) 0.0219(8) -0.0120(6) -0.0009(6) -0.0053(7)
Fe3 0.0318(9) 0.0249(8) 0.0230(8) -0.0118(6) -0.0015(6) -0.0055(7)
Fe4 0.0310(9) 0.0251(8) 0.0255(8) -0.0114(6) -0.0013(6) -0.0024(7)
S1 0.0322(14) 0.0261(12) 0.0244(12) -0.0117(10) -0.0024(10) -0.0033(10)

loop_
_atom_type_symbol
_atom_type_description
_atom_type_scat_dispersion_real
_atom_type_scat_dispersion_imag
_atom_type_scat_source
C C 0.0181 0.0091 'International Tables Vol C Tables 4.2.6.8 and 6.1.1.4'
Fe Fe -1.1336 3.1974 'International Tables Vol C Tables 4.2.6.8 and 6.1.1.4'
S S 0.3331 0.5567 'International Tables Vol C Tables 4.2.6.8 and 6.1.1.4'
H H 0.0000 0.0000 'International Tables Vol C Tables 4.2.6.8 and 6.1.1.4'

loop_
_geom_angle_atom_site_label_1
_geom_angle_atom_site_label_2
_geom_angle_atom_site_label_3
_geom_angle
C2 C1 C5 130.4(9)
C2 C1 S1 111.2(7)
C5 C1 S1 118.0(7)
C1 C2 C15 125.1(8)
C1 C2 C3 111.4(9)
C15 C2 C3 123.2(8)
C4 C3 C2 111.9(8)
C4 C3 C25 129.6(9)
C2 C3 C25 118.3(9)
C3 C4 C35 128.9(8)
C3 C4 S1 112.0(7)
C35 C4 S1 119.1(7)
C6 C5 C9 105.9(8)
C6 C5 C1 127.3(8)
C9 C5 C1 126.8(9)
C6 C5 Fe1 67.7(5)
C9 C5 Fe1 68.4(5)
C1 C5 Fe1 128.8(7)
C7 C6 C5 109.6(9)
C7 C6 Fe1 69.0(6)
C5 C6 Fe1 72.4(6)
C7 C6 H6 125.2
C5 C6 H6 125.2
Fe1 C6 H6 125.0
C6 C7 C8 107.6(9)
C6 C7 Fe1 70.3(6)
C8 C7 Fe1 69.9(6)
C6 C7 H7 126.2
C8 C7 H7 126.2
Fe1 C7 H7 125.1
C9 C8 C7 107.4(9)
C9 C8 Fe1 70.8(6)
C7 C8 Fe1 69.2(6)
C9 C8 H8 126.3
C7 C8 H8 126.3
Fe1 C8 H8 125.2
C8 C9 C5 109.5(9)
C8 C9 Fe1 68.7(6)
C5 C9 Fe1 71.6(5)
C8 C9 H9 125.3
C5 C9 H9 125.3
Fe1 C9 H9 126.0
C14 C10 C11 107.7(11)
C14 C10 Fe1 68.9(8)
C11 C10 Fe1 69.2(7)
C14 C10 H10 126.2
C11 C10 H10 126.2
Fe1 C10 H10 127.2
C12 C11 C10 107.1(11)
C12 C11 Fe1 69.1(7)
C10 C11 Fe1 70.3(7)
C12 C11 H11 126.5
C10 C11 H11 126.5
Fe1 C11 H11 125.7
C13 C12 C11 110.2(11)
C13 C12 Fe1 70.5(7)
C11 C12 Fe1 71.2(6)
C13 C12 H12 124.9
C11 C12 H12 124.9
Fe1 C12 H12 125.0
C12 C13 C14 107.4(11)
C12 C13 Fe1 69.9(6)
C14 C13 Fe1 69.6(7)
C12 C13 H13 126.3
C14 C13 H13 126.3
Fe1 C13 H13 125.8
C10 C14 C13 107.6(11)
C10 C14 Fe1 71.2(8)
C13 C14 Fe1 69.4(7)
C10 C14 H14 126.2
C13 C14 H14 126.2
Fe1 C14 H14 124.8
C16 C15 C2 126.6(9)
C16 C15 C19 105.1(8)
C2 C15 C19 128.0(8)
C16 C15 Fe2 68.9(6)
C2 C15 Fe2 133.2(7)
C19 C15 Fe2 66.4(5)
C15 C16 C17 109.6(8)
C15 C16 Fe2 71.6(6)
C17 C16 Fe2 68.4(6)
C15 C16 H16 125.2
C17 C16 H16 125.2
Fe2 C16 H16 126.4
C18 C17 C16 108.4(9)
C18 C17 Fe2 69.8(5)
C16 C17 Fe2 71.0(6)
C18 C17 H17 125.8
C16 C17 H17 125.8
Fe2 C17 H17 125.0
C19 C18 C17 107.7(9)
C19 C18 Fe2 69.4(5)
C17 C18 Fe2 69.7(5)
C19 C18 H18 126.2
C17 C18 H18 126.2
Fe2 C18 H18 126.3
C18 C19 C15 109.3(8)
C18 C19 Fe2 70.2(5)
C15 C19 Fe2 72.1(5)
C18 C19 H19 125.4
C15 C19 H19 125.4
Fe2 C19 H19 124.0
C21 C20 C24 107.9(9)
C21 C20 Fe2 70.2(5)
C24 C20 Fe2 69.8(6)
C21 C20 H20 126.1
C24 C20 H20 126.1
Fe2 C20 H20 125.6
C22 C21 C20 108.0(9)
C22 C21 Fe2 68.7(5)
C20 C21 Fe2 69.3(5)
C22 C21 H21 126.0
C20 C21 H21 126.0
Fe2 C21 H21 127.6
C21 C22 C23 108.1(9)
C21 C22 Fe2 70.9(6)
C23 C22 Fe2 69.3(5)
C21 C22 H22 125.9
C23 C22 H22 125.9
Fe2 C22 H22 125.4
C24 C23 C22 107.8(9)
C24 C23 Fe2 70.7(6)
C22 C23 Fe2 69.2(6)
C24 C23 H23 126.1
C22 C23 H23 126.1
Fe2 C23 H23 125.6
C23 C24 C20 108.2(9)
C23 C24 Fe2 69.0(6)
C20 C24 Fe2 69.3(6)
C23 C24 H24 125.9
C20 C24 H24 125.9
Fe2 C24 H24 127.3
C26 C25 C29 107.3(8)
C26 C25 C3 123.7(8)
C29 C25 C3 127.1(8)
C26 C25 Fe3 68.2(5)
C29 C25 Fe3 67.7(5)
C3 C25 Fe3 141.1(7)
C25 C26 C27 109.8(9)
C25 C26 Fe3 72.6(5)
C27 C26 Fe3 69.0(5)
C25 C26 H26 125.1
C27 C26 H26 125.1
Fe3 C26 H26 124.9
C26 C27 C28 106.3(9)
C26 C27 Fe3 70.0(6)
C28 C27 Fe3 68.7(6)
C26 C27 H27 126.8
C28 C27 H27 126.8
Fe3 C27 H27 126.0
C29 C28 C27 107.2(9)
C29 C28 Fe3 70.5(6)
C27 C28 Fe3 69.4(6)
C29 C28 H28 126.4
C27 C28 H28 126.4
Fe3 C28 H28 125.3
C28 C29 C25 109.3(8)
C28 C29 Fe3 69.0(5)
C25 C29 Fe3 72.2(5)
C28 C29 H29 125.4
C25 C29 H29 125.4
Fe3 C29 H29 125.1
C31 C30 C34 107.2(9)
C31 C30 Fe3 68.7(6)
C34 C30 Fe3 69.3(6)
C31 C30 H30 126.4
C34 C30 H30 126.4
Fe3 C30 H30 127.2
C32 C31 C30 108.9(9)
C32 C31 Fe3 69.9(6)
C30 C31 Fe3 70.5(6)
C32 C31 H31 125.5
C30 C31 H31 125.5
Fe3 C31 H31 125.6
C31 C32 C33 107.0(9)
C31 C32 Fe3 69.5(6)
C33 C32 Fe3 68.4(5)
C31 C32 H32 126.5
C33 C32 H32 126.5
Fe3 C32 H32 127.1
C34 C33 C32 109.3(9)
C34 C33 Fe3 71.1(5)
C32 C33 Fe3 70.5(5)
C34 C33 H33 125.3
C32 C33 H33 125.3
Fe3 C33 H33 124.6
C33 C34 C30 107.5(9)
C33 C34 Fe3 68.3(6)
C30 C34 Fe3 69.9(5)
C33 C34 H34 126.3
C30 C34 H34 126.3
Fe3 C34 H34 127.1
C39 C35 C36 108.5(9)
C39 C35 C4 127.4(10)
C36 C35 C4 124.1(9)
C39 C35 Fe4 67.9(6)
C36 C35 Fe4 68.7(6)
C4 C35 Fe4 128.1(6)
C35 C36 C37 106.8(9)
C35 C36 Fe4 71.4(5)
C37 C36 Fe4 68.9(5)
C35 C36 H36 126.6
C37 C36 H36 126.6
Fe4 C36 H36 124.7
C38 C37 C36 108.7(8)
C38 C37 Fe4 69.1(5)
C36 C37 Fe4 70.2(5)
C38 C37 H37 125.7
C36 C37 H37 125.7
Fe4 C37 H37 126.6
C39 C38 C37 107.1(9)
C39 C38 Fe4 69.9(5)
C37 C38 Fe4 70.1(5)
C39 C38 H38 126.4
C37 C38 H38 126.4
Fe4 C38 H38 125.1
C35 C39 C38 108.9(9)
C35 C39 Fe4 72.3(6)
C38 C39 Fe4 69.3(6)
C35 C39 H39 125.6
C38 C39 H39 125.6
Fe4 C39 H39 124.4
C44 C40 C41 108.4(10)
C44 C40 Fe4 69.9(6)
C41 C40 Fe4 69.3(6)
C44 C40 H40 125.8
C41 C40 H40 125.8
Fe4 C40 H40 126.5
C42 C41 C40 106.1(10)
C42 C41 Fe4 69.2(7)
C40 C41 Fe4 70.4(6)
C42 C41 H41 127.0
C40 C41 H41 127.0
Fe4 C41 H41 125.1
C43 C42 C41 110.8(11)
C43 C42 Fe4 71.2(7)
C41 C42 Fe4 70.3(6)
C43 C42 H42 124.6
C41 C42 H42 124.6
Fe4 C42 H42 125.5
C42 C43 C44 107.0(10)
C42 C43 Fe4 69.8(6)
C44 C43 Fe4 69.8(6)
C42 C43 H43 126.5
C44 C43 H43 126.5
Fe4 C43 H43 125.5
C40 C44 C43 107.6(10)
C40 C44 Fe4 70.2(6)
C43 C44 Fe4 69.4(5)
C40 C44 H44 126.2
C43 C44 H44 126.2
Fe4 C44 H44 125.8
C12 Fe1 C13 39.6(6)
C12 Fe1 C7 104.8(5)
C13 Fe1 C7 121.3(5)
C12 Fe1 C14 67.5(5)
C13 Fe1 C14 41.0(6)
C7 Fe1 C14 159.7(6)
C12 Fe1 C8 116.2(5)
C13 Fe1 C8 103.6(5)
C7 Fe1 C8 40.8(4)
C14 Fe1 C8 123.9(5)
C12 Fe1 C11 39.7(5)
C13 Fe1 C11 67.3(5)
C7 Fe1 C11 119.1(5)
C14 Fe1 C11 67.8(5)
C8 Fe1 C11 151.5(5)
C12 Fe1 C6 126.0(5)
C13 Fe1 C6 159.9(5)
C7 Fe1 C6 40.7(4)
C14 Fe1 C6 158.6(5)
C8 Fe1 C6 68.2(4)
C11 Fe1 C6 110.7(5)
C12 Fe1 C10 67.1(5)
C13 Fe1 C10 67.6(5)
C7 Fe1 C10 156.3(5)
C14 Fe1 C10 39.9(6)
C8 Fe1 C10 162.8(5)
C11 Fe1 C10 40.5(5)
C6 Fe1 C10 124.9(5)
C12 Fe1 C9 151.8(5)
C13 Fe1 C9 119.2(5)
C7 Fe1 C9 67.9(4)
C14 Fe1 C9 109.4(4)
C8 Fe1 C9 40.4(4)
C11 Fe1 C9 167.5(5)
C6 Fe1 C9 67.1(4)
C10 Fe1 C9 129.7(4)
C12 Fe1 C5 164.5(5)
C13 Fe1 C5 155.9(5)
C7 Fe1 C5 68.1(4)
C14 Fe1 C5 123.7(5)
C8 Fe1 C5 68.2(4)
C11 Fe1 C5 130.5(4)
C6 Fe1 C5 39.9(4)
C10 Fe1 C5 113.6(4)
C9 Fe1 C5 40.0(4)
C19 Fe2 C22 158.8(4)
C19 Fe2 C23 121.7(4)
C22 Fe2 C23 41.5(4)
C19 Fe2 C17 68.0(4)
C22 Fe2 C17 106.5(4)
C23 Fe2 C17 118.9(4)
C19 Fe2 C18 40.5(4)
C22 Fe2 C18 122.2(4)
C23 Fe2 C18 104.1(4)
C17 Fe2 C18 40.5(4)
C19 Fe2 C20 122.5(4)
C22 Fe2 C20 68.5(4)
C23 Fe2 C20 68.6(4)
C17 Fe2 C20 163.3(4)
C18 Fe2 C20 155.8(4)
C19 Fe2 C24 106.9(4)
C22 Fe2 C24 68.5(4)
C23 Fe2 C24 40.2(4)
C17 Fe2 C24 153.8(4)
C18 Fe2 C24 118.9(4)
C20 Fe2 C24 40.9(4)
C19 Fe2 C21 159.0(4)
C22 Fe2 C21 40.4(4)
C23 Fe2 C21 68.7(4)
C17 Fe2 C21 125.5(4)
C18 Fe2 C21 160.1(4)
C20 Fe2 C21 40.6(4)
C24 Fe2 C21 68.3(4)
C19 Fe2 C16 67.8(4)
C22 Fe2 C16 122.2(4)
C23 Fe2 C16 156.1(4)
C17 Fe2 C16 40.6(4)
C18 Fe2 C16 68.1(4)
C20 Fe2 C16 127.5(4)
C24 Fe2 C16 163.4(4)
C21 Fe2 C16 110.7(4)
C19 Fe2 C15 41.5(4)
C22 Fe2 C15 157.4(4)
C23 Fe2 C15 160.7(4)
C17 Fe2 C15 68.1(4)
C18 Fe2 C15 68.8(4)
C20 Fe2 C15 110.1(4)
C24 Fe2 C15 126.2(4)
C21 Fe2 C15 123.7(4)
C16 Fe2 C15 39.5(4)
C33 Fe3 C28 103.2(4)
C33 Fe3 C27 107.9(4)
C28 Fe3 C27 41.9(5)
C33 Fe3 C31 68.5(4)
C28 Fe3 C31 168.3(4)
C27 Fe3 C31 131.2(5)
C33 Fe3 C29 131.0(4)
C28 Fe3 C29 40.6(4)
C27 Fe3 C29 68.8(4)
C31 Fe3 C29 151.1(4)
C33 Fe3 C32 41.1(4)
C28 Fe3 C32 127.8(4)
C27 Fe3 C32 103.6(4)
C31 Fe3 C32 40.5(4)
C29 Fe3 C32 168.2(4)
C33 Fe3 C26 141.9(4)
C28 Fe3 C26 69.0(4)
C27 Fe3 C26 41.1(4)
C31 Fe3 C26 112.0(4)
C29 Fe3 C26 67.4(4)
C32 Fe3 C26 113.3(4)
C33 Fe3 C34 40.6(4)
C28 Fe3 C34 110.9(4)
C27 Fe3 C34 140.4(4)
C31 Fe3 C34 68.6(4)
C29 Fe3 C34 110.8(4)
C32 Fe3 C34 68.8(4)
C26 Fe3 C34 177.5(4)
C33 Fe3 C30 68.5(4)
C28 Fe3 C30 145.3(5)
C27 Fe3 C30 171.7(4)
C31 Fe3 C30 40.8(4)
C29 Fe3 C30 119.4(4)
C32 Fe3 C30 68.6(4)
C26 Fe3 C30 138.2(4)
C34 Fe3 C30 40.8(4)
C33 Fe3 C25 170.8(4)
C28 Fe3 C25 68.1(4)
C27 Fe3 C25 67.9(4)
C31 Fe3 C25 120.6(4)
C29 Fe3 C25 40.1(4)
C32 Fe3 C25 146.8(4)
C26 Fe3 C25 39.2(4)
C34 Fe3 C25 138.3(4)
C30 Fe3 C25 116.8(4)
C42 Fe4 C38 106.2(4)
C42 Fe4 C39 131.3(5)
C38 Fe4 C39 40.8(4)
C42 Fe4 C41 40.5(5)
C38 Fe4 C41 129.3(4)
C39 Fe4 C41 169.2(4)
C42 Fe4 C37 112.9(4)
C38 Fe4 C37 40.8(4)
C39 Fe4 C37 68.0(4)
C41 Fe4 C37 107.1(4)
C42 Fe4 C43 39.0(5)
C38 Fe4 C43 112.5(4)
C39 Fe4 C43 109.9(4)
C41 Fe4 C43 67.8(5)
C37 Fe4 C43 143.0(5)
C42 Fe4 C44 66.7(4)
C38 Fe4 C44 146.4(5)
C39 Fe4 C44 118.0(4)
C41 Fe4 C44 67.7(5)
C37 Fe4 C44 172.8(5)
C43 Fe4 C44 40.9(5)
C42 Fe4 C40 67.0(5)
C38 Fe4 C40 169.4(5)
C39 Fe4 C40 149.7(4)
C41 Fe4 C40 40.3(4)
C37 Fe4 C40 133.0(4)
C43 Fe4 C40 67.7(5)
C44 Fe4 C40 39.8(5)
C42 Fe4 C36 145.5(5)
C38 Fe4 C36 69.0(4)
C39 Fe4 C36 68.1(4)
C41 Fe4 C36 115.0(4)
C37 Fe4 C36 40.9(4)
C43 Fe4 C36 175.3(5)
C44 Fe4 C36 135.7(4)
C40 Fe4 C36 111.7(4)
C42 Fe4 C35 171.0(5)
C38 Fe4 C35 67.7(4)
C39 Fe4 C35 39.8(4)
C41 Fe4 C35 148.5(5)
C37 Fe4 C35 67.2(4)
C43 Fe4 C35 135.9(5)
C44 Fe4 C35 114.4(4)
C40 Fe4 C35 120.1(4)
C36 Fe4 C35 39.9(4)
C4 S1 C1 93.5(5)

loop_
_geom_bond_atom_site_label_1
_geom_bond_atom_site_label_2
_geom_bond_distance
C1 C2 1.370(13)
C1 C5 1.471(13)
C1 S1 1.731(11)
C2 C15 1.461(14)
C2 C3 1.493(13)
C3 C4 1.365(15)
C3 C25 1.495(13)
C4 C35 1.489(14)
C4 S1 1.704(9)
C5 C6 1.417(14)
C5 C9 1.428(13)
C5 Fe1 2.106(8)
C6 C7 1.416(13)
C6 Fe1 2.044(10)
C6 H6 0.9300
C7 C8 1.418(15)
C7 Fe1 2.026(11)
C7 H7 0.9300
C8 C9 1.416(13)
C8 Fe1 2.036(11)
C8 H8 0.9300
C9 Fe1 2.064(10)
C9 H9 0.9300
C10 C14 1.394(19)
C10 C11 1.418(18)
C10 Fe1 2.056(13)
C10 H10 0.9300
C11 C12 1.379(18)
C11 Fe1 2.042(11)
C11 H11 0.9300
C12 C13 1.368(19)
C12 Fe1 2.016(11)
C12 H12 0.9300
C13 C14 1.42(2)
C13 Fe1 2.024(10)
C13 H13 0.9300
C14 Fe1 2.027(14)
C14 H14 0.9300
C15 C16 1.408(14)
C15 C19 1.464(13)
C15 Fe2 2.101(10)
C16 C17 1.423(14)
C16 Fe2 2.066(10)
C16 H16 0.9300
C17 C18 1.406(13)
C17 Fe2 2.032(10)
C17 H17 0.9300
C18 C19 1.403(14)
C18 Fe2 2.034(9)
C18 H18 0.9300
C19 Fe2 2.023(9)
C19 H19 0.9300
C20 C21 1.421(14)
C20 C24 1.431(14)
C20 Fe2 2.044(9)
C20 H20 0.9300
C21 C22 1.409(15)
C21 Fe2 2.056(9)
C21 H21 0.9300
C22 C23 1.437(14)
C22 Fe2 2.027(9)
C22 H22 0.9300
C23 C24 1.403(15)
C23 Fe2 2.028(10)
C23 H23 0.9300
C24 Fe2 2.050(10)
C24 H24 0.9300
C25 C26 1.395(13)
C25 C29 1.427(13)
C25 Fe3 2.106(9)
C26 C27 1.434(15)
C26 Fe3 2.050(9)
C26 H26 0.9300
C27 C28 1.452(16)
C27 Fe3 2.036(11)
C27 H27 0.9300
C28 C29 1.413(14)
C28 Fe3 2.027(11)
C28 H28 0.9300
C29 Fe3 2.047(9)
C29 H29 0.9300
C30 C31 1.436(15)
C30 C34 1.438(15)
C30 Fe3 2.069(10)
C30 H30 0.9300
C31 C32 1.418(14)
C31 Fe3 2.045(11)
C31 H31 0.9300
C32 C33 1.430(15)
C32 Fe3 2.050(9)
C32 H32 0.9300
C33 C34 1.417(15)
C33 Fe3 2.022(9)
C33 H33 0.9300
C34 Fe3 2.060(10)
C34 H34 0.9300
C35 C39 1.410(15)
C35 C36 1.422(15)
C35 Fe4 2.098(10)
C36 C37 1.435(14)
C36 Fe4 2.063(10)
C36 H36 0.9300
C37 C38 1.421(15)
C37 Fe4 2.045(8)
C37 H37 0.9300
C38 C39 1.419(14)
C38 Fe4 2.031(9)
C38 H38 0.9300
C39 Fe4 2.040(10)
C39 H39 0.9300
C40 C44 1.399(16)
C40 C41 1.411(16)
C40 Fe4 2.056(10)
C40 H40 0.9300
C41 C42 1.408(17)
C41 Fe4 2.042(11)
C41 H41 0.9300
C42 C43 1.360(18)
C42 Fe4 2.028(12)
C42 H42 0.9300
C43 C44 1.431(17)
C43 Fe4 2.046(10)
C43 H43 0.9300
C44 Fe4 2.052(9)
C44 H44 0.9300

loop_
_geom_torsion_atom_site_label_1
_geom_torsion_atom_site_label_2
_geom_torsion_atom_site_label_3
_geom_torsion_atom_site_label_4
_geom_torsion
C5 C1 C2 C15 12.1(16)
S1 C1 C2 C15 -174.8(8)
C5 C1 C2 C3 -173.8(9)
S1 C1 C2 C3 -0.7(10)
C1 C2 C3 C4 -0.9(12)
C15 C2 C3 C4 173.4(9)
C1 C2 C3 C25 175.1(8)
C15 C2 C3 C25 -10.6(13)
C2 C3 C4 C35 -178.8(10)
C25 C3 C4 C35 5.8(18)
C2 C3 C4 S1 2.1(11)
C25 C3 C4 S1 -173.3(8)
C2 C1 C5 C6 -80.5(14)
S1 C1 C5 C6 106.8(10)
C2 C1 C5 C9 98.9(14)
S1 C1 C5 C9 -73.8(12)
C2 C1 C5 Fe1 -170.5(8)
S1 C1 C5 Fe1 16.8(12)
C9 C5 C6 C7 -1.2(11)
C1 C5 C6 C7 178.2(10)
Fe1 C5 C6 C7 -59.2(7)
C9 C5 C6 Fe1 57.9(7)
C1 C5 C6 Fe1 -122.6(10)
C5 C6 C7 C8 1.0(12)
Fe1 C6 C7 C8 -60.3(7)
C5 C6 C7 Fe1 61.3(7)
C6 C7 C8 C9 -0.4(12)
Fe1 C7 C8 C9 -60.9(7)
C6 C7 C8 Fe1 60.5(7)
C7 C8 C9 C5 -0.4(12)
Fe1 C8 C9 C5 -60.2(7)
C7 C8 C9 Fe1 59.8(7)
C6 C5 C9 C8 1.0(11)
C1 C5 C9 C8 -178.5(9)
Fe1 C5 C9 C8 58.5(7)
C6 C5 C9 Fe1 -57.5(6)
C1 C5 C9 Fe1 123.1(10)
C14 C10 C11 C12 1.2(14)
Fe1 C10 C11 C12 59.6(8)
C14 C10 C11 Fe1 -58.4(9)
C10 C11 C12 C13 -0.4(14)
Fe1 C11 C12 C13 59.9(9)
C10 C11 C12 Fe1 -60.3(8)
C11 C12 C13 C14 -0.6(14)
Fe1 C12 C13 C14 59.7(8)
C11 C12 C13 Fe1 -60.3(9)
C11 C10 C14 C13 -1.6(14)
Fe1 C10 C14 C13 -60.1(9)
C11 C10 C14 Fe1 58.6(9)
C12 C13 C14 C10 1.3(14)
Fe1 C13 C14 C10 61.2(9)
C12 C13 C14 Fe1 -59.9(8)
C1 C2 C15 C16 41.1(15)
C3 C2 C15 C16 -132.3(10)
C1 C2 C15 C19 -145.9(10)
C3 C2 C15 C19 40.7(14)
C1 C2 C15 Fe2 -53.7(14)
C3 C2 C15 Fe2 132.9(8)
C2 C15 C16 C17 173.1(9)
C19 C15 C16 C17 -1.2(10)
Fe2 C15 C16 C17 -58.0(7)
C2 C15 C16 Fe2 -128.9(9)
C19 C15 C16 Fe2 56.8(6)
C15 C16 C17 C18 -0.2(11)
Fe2 C16 C17 C18 -60.1(6)
C15 C16 C17 Fe2 59.9(7)
C16 C17 C18 C19 1.6(10)
Fe2 C17 C18 C19 -59.2(6)
C16 C17 C18 Fe2 60.8(6)
C17 C18 C19 C15 -2.4(10)
Fe2 C18 C19 C15 -61.8(6)
C17 C18 C19 Fe2 59.4(6)
C16 C15 C19 C18 2.2(10)
C2 C15 C19 C18 -172.0(9)
Fe2 C15 C19 C18 60.6(6)
C16 C15 C19 Fe2 -58.4(6)
C2 C15 C19 Fe2 127.4(10)
C24 C20 C21 C22 -1.9(11)
Fe2 C20 C21 C22 57.9(7)
C24 C20 C21 Fe2 -59.8(6)
C20 C21 C22 C23 1.3(11)
Fe2 C21 C22 C23 59.6(7)
C20 C21 C22 Fe2 -58.3(7)
C21 C22 C23 C24 -0.2(11)
Fe2 C22 C23 C24 60.4(7)
C21 C22 C23 Fe2 -60.6(7)
C22 C23 C24 C20 -1.0(11)
Fe2 C23 C24 C20 58.4(7)
C22 C23 C24 Fe2 -59.5(7)
C21 C20 C24 C23 1.8(11)
Fe2 C20 C24 C23 -58.3(7)
C21 C20 C24 Fe2 60.1(6)
C4 C3 C25 C26 74.3(15)
C2 C3 C25 C26 -100.8(12)
C4 C3 C25 C29 -122.9(12)
C2 C3 C25 C29 62.0(13)
C4 C3 C25 Fe3 -22.4(17)
C2 C3 C25 Fe3 162.4(8)
C29 C25 C26 C27 -2.7(11)
C3 C25 C26 C27 163.0(9)
Fe3 C25 C26 C27 -59.2(7)
C29 C25 C26 Fe3 56.4(7)
C3 C25 C26 Fe3 -137.9(10)
C25 C26 C27 C28 2.0(11)
Fe3 C26 C27 C28 -59.4(7)
C25 C26 C27 Fe3 61.4(7)
C26 C27 C28 C29 -0.4(11)
Fe3 C27 C28 C29 -60.6(7)
C26 C27 C28 Fe3 60.2(7)
C27 C28 C29 C25 -1.2(11)
Fe3 C28 C29 C25 -61.2(7)
C27 C28 C29 Fe3 59.9(7)
C26 C25 C29 C28 2.5(11)
C3 C25 C29 C28 -162.6(9)
Fe3 C25 C29 C28 59.2(7)
C26 C25 C29 Fe3 -56.8(7)
C3 C25 C29 Fe3 138.2(10)
C34 C30 C31 C32 0.8(12)
Fe3 C30 C31 C32 59.6(7)
C34 C30 C31 Fe3 -58.7(7)
C30 C31 C32 C33 -1.6(11)
Fe3 C31 C32 C33 58.3(7)
C30 C31 C32 Fe3 -59.9(7)
C31 C32 C33 C34 1.8(11)
Fe3 C32 C33 C34 60.8(7)
C31 C32 C33 Fe3 -59.0(7)
C32 C33 C34 C30 -1.3(12)
Fe3 C33 C34 C30 59.2(7)
C32 C33 C34 Fe3 -60.4(7)
C31 C30 C34 C33 0.3(12)
Fe3 C30 C34 C33 -58.1(7)
C31 C30 C34 Fe3 58.3(7)
C3 C4 C35 C39 91.0(14)
S1 C4 C35 C39 -89.9(11)
C3 C4 C35 C36 -90.7(13)
S1 C4 C35 C36 88.4(11)
C3 C4 C35 Fe4 -179.1(8)
S1 C4 C35 Fe4 -0.1(13)
C39 C35 C36 C37 -3.9(10)
C4 C35 C36 C37 177.6(8)
Fe4 C35 C36 C37 -60.1(6)
C39 C35 C36 Fe4 56.2(7)
C4 C35 C36 Fe4 -122.3(9)
C35 C36 C37 C38 3.2(10)
Fe4 C36 C37 C38 -58.5(6)
C35 C36 C37 Fe4 61.7(6)
C36 C37 C38 C39 -1.2(10)
Fe4 C37 C38 C39 -60.5(6)
C36 C37 C38 Fe4 59.2(6)
C36 C35 C39 C38 3.2(11)
C4 C35 C39 C38 -178.3(8)
Fe4 C35 C39 C38 59.9(7)
C36 C35 C39 Fe4 -56.7(6)
C4 C35 C39 Fe4 121.8(9)
C37 C38 C39 C35 -1.2(10)
Fe4 C38 C39 C35 -61.8(7)
C37 C38 C39 Fe4 60.6(6)
C44 C40 C41 C42 1.1(11)
Fe4 C40 C41 C42 60.3(7)
C44 C40 C41 Fe4 -59.2(7)
C40 C41 C42 C43 -1.2(12)
Fe4 C41 C42 C43 59.9(8)
C40 C41 C42 Fe4 -61.1(7)
C41 C42 C43 C44 0.8(12)
Fe4 C42 C43 C44 60.1(7)
C41 C42 C43 Fe4 -59.3(8)
C41 C40 C44 C43 -0.7(11)
Fe4 C40 C44 C43 -59.5(7)
C41 C40 C44 Fe4 58.8(7)
C42 C43 C44 C40 -0.1(12)
Fe4 C43 C44 C40 60.1(7)
C42 C43 C44 Fe4 -60.1(7)
C11 C12 Fe1 C13 120.5(12)
C13 C12 Fe1 C7 121.5(8)
C11 C12 Fe1 C7 -118.0(8)
C13 C12 Fe1 C14 -38.6(8)
C11 C12 Fe1 C14 81.9(9)
C13 C12 Fe1 C8 79.4(9)
C11 C12 Fe1 C8 -160.1(7)
C13 C12 Fe1 C11 -120.5(12)
C13 C12 Fe1 C6 160.5(7)
C11 C12 Fe1 C6 -79.0(9)
C13 C12 Fe1 C10 -82.1(9)
C11 C12 Fe1 C10 38.5(8)
C13 C12 Fe1 C9 50.8(14)
C11 C12 Fe1 C9 171.3(9)
C13 C12 Fe1 C5 -177.8(15)
C11 C12 Fe1 C5 -57(2)
C14 C13 Fe1 C12 -118.5(11)
C12 C13 Fe1 C7 -74.6(9)
C14 C13 Fe1 C7 166.9(7)
C12 C13 Fe1 C14 118.5(11)
C12 C13 Fe1 C8 -114.8(8)
C14 C13 Fe1 C8 126.7(8)
C12 C13 Fe1 C11 36.7(8)
C14 C13 Fe1 C11 -81.8(9)
C12 C13 Fe1 C6 -51.7(17)
C14 C13 Fe1 C6 -170.2(12)
C12 C13 Fe1 C10 80.7(9)
C14 C13 Fe1 C10 -37.8(8)
C12 C13 Fe1 C9 -155.2(8)
C14 C13 Fe1 C9 86.4(8)
C12 C13 Fe1 C5 178.6(10)
C14 C13 Fe1 C5 60.1(14)
C6 C7 Fe1 C12 128.7(7)
C8 C7 Fe1 C12 -113.1(7)
C6 C7 Fe1 C13 168.2(7)
C8 C7 Fe1 C13 -73.6(8)
C6 C7 Fe1 C14 -166.4(11)
C8 C7 Fe1 C14 -48.2(14)
C6 C7 Fe1 C8 -118.2(8)
C6 C7 Fe1 C11 88.4(7)
C8 C7 Fe1 C11 -153.3(6)
C8 C7 Fe1 C6 118.2(8)
C6 C7 Fe1 C10 62.2(12)
C8 C7 Fe1 C10 -179.5(9)
C6 C7 Fe1 C9 -80.1(6)
C8 C7 Fe1 C9 38.1(5)
C6 C7 Fe1 C5 -36.8(6)
C8 C7 Fe1 C5 81.5(6)
C10 C14 Fe1 C12 -80.7(8)
C13 C14 Fe1 C12 37.3(8)
C10 C14 Fe1 C13 -118.0(10)
C10 C14 Fe1 C7 -152.0(11)
C13 C14 Fe1 C7 -34.0(16)
C10 C14 Fe1 C8 172.0(6)
C13 C14 Fe1 C8 -70.0(9)
C10 C14 Fe1 C11 -37.6(7)
C13 C14 Fe1 C11 80.4(8)
C10 C14 Fe1 C6 52.8(14)
C13 C14 Fe1 C6 170.8(11)
C13 C14 Fe1 C10 118.0(10)
C10 C14 Fe1 C9 129.4(6)
C13 C14 Fe1 C9 -112.6(8)
C10 C14 Fe1 C5 87.2(7)
C13 C14 Fe1 C5 -154.8(7)
C9 C8 Fe1 C12 -159.6(7)
C7 C8 Fe1 C12 82.4(7)
C9 C8 Fe1 C13 -119.4(7)
C7 C8 Fe1 C13 122.5(7)
C9 C8 Fe1 C7 118.1(8)
C9 C8 Fe1 C14 -80.1(7)
C7 C8 Fe1 C14 161.8(6)
C9 C8 Fe1 C11 173.3(9)
C7 C8 Fe1 C11 55.3(11)
C9 C8 Fe1 C6 79.8(6)
C7 C8 Fe1 C6 -38.2(5)
C9 C8 Fe1 C10 -62.6(15)
C7 C8 Fe1 C10 179.3(12)
C7 C8 Fe1 C9 -118.1(8)
C9 C8 Fe1 C5 36.7(6)
C7 C8 Fe1 C5 -81.4(6)
C10 C11 Fe1 C12 118.1(11)
C12 C11 Fe1 C13 -36.5(8)
C10 C11 Fe1 C13 81.6(8)
C12 C11 Fe1 C7 77.8(9)
C10 C11 Fe1 C7 -164.2(7)
C12 C11 Fe1 C14 -81.0(9)
C10 C11 Fe1 C14 37.1(8)
C12 C11 Fe1 C8 39.8(13)
C10 C11 Fe1 C8 157.9(9)
C12 C11 Fe1 C6 122.0(8)
C10 C11 Fe1 C6 -120.0(7)
C12 C11 Fe1 C10 -118.1(11)
C12 C11 Fe1 C9 -160.7(19)
C10 C11 Fe1 C9 -43(2)
C12 C11 Fe1 C5 162.9(7)
C10 C11 Fe1 C5 -79.1(9)
C7 C6 Fe1 C12 -68.9(8)
C5 C6 Fe1 C12 171.2(7)
C7 C6 Fe1 C13 -30.7(17)
C5 C6 Fe1 C13 -150.6(13)
C5 C6 Fe1 C7 -119.9(8)
C7 C6 Fe1 C14 167.1(12)
C5 C6 Fe1 C14 47.2(15)
C7 C6 Fe1 C8 38.4(6)
C5 C6 Fe1 C8 -81.6(6)
C7 C6 Fe1 C11 -111.0(7)
C5 C6 Fe1 C11 129.1(6)
C7 C6 Fe1 C10 -154.3(6)
C5 C6 Fe1 C10 85.7(7)
C7 C6 Fe1 C9 82.2(6)
C5 C6 Fe1 C9 -37.7(5)
C7 C6 Fe1 C5 119.9(8)
C14 C10 Fe1 C12 81.8(8)
C11 C10 Fe1 C12 -37.8(7)
C14 C10 Fe1 C13 38.8(8)
C11 C10 Fe1 C13 -80.8(8)
C14 C10 Fe1 C7 156.0(10)
C11 C10 Fe1 C7 36.4(14)
C11 C10 Fe1 C14 -119.6(10)
C14 C10 Fe1 C8 -22.9(17)
C11 C10 Fe1 C8 -142.5(13)
C14 C10 Fe1 C11 119.6(10)
C14 C10 Fe1 C6 -159.2(7)
C11 C10 Fe1 C6 81.2(8)
C14 C10 Fe1 C9 -71.4(8)
C11 C10 Fe1 C9 169.1(7)
C14 C10 Fe1 C5 -115.0(7)
C11 C10 Fe1 C5 125.4(7)
C8 C9 Fe1 C12 41.5(13)
C5 C9 Fe1 C12 161.9(10)
C8 C9 Fe1 C13 76.0(8)
C5 C9 Fe1 C13 -163.6(7)
C8 C9 Fe1 C7 -38.5(6)
C5 C9 Fe1 C7 81.9(6)
C8 C9 Fe1 C14 119.9(7)
C5 C9 Fe1 C14 -119.7(7)
C5 C9 Fe1 C8 120.4(9)
C8 C9 Fe1 C11 -165(2)
C5 C9 Fe1 C11 -45(2)
C8 C9 Fe1 C6 -82.8(6)
C5 C9 Fe1 C6 37.6(6)
C8 C9 Fe1 C10 160.1(7)
C5 C9 Fe1 C10 -79.5(8)
C8 C9 Fe1 C5 -120.4(9)
C6 C5 Fe1 C12 -28(2)
C9 C5 Fe1 C12 -146.5(17)
C1 C5 Fe1 C12 93(2)
C6 C5 Fe1 C13 155.7(11)
C9 C5 Fe1 C13 36.9(14)
C1 C5 Fe1 C13 -83.6(14)
C6 C5 Fe1 C7 37.5(6)
C9 C5 Fe1 C7 -81.2(6)
C1 C5 Fe1 C7 158.3(10)
C6 C5 Fe1 C14 -161.2(7)
C9 C5 Fe1 C14 80.0(8)
C1 C5 Fe1 C14 -40.5(11)
C6 C5 Fe1 C8 81.7(6)
C9 C5 Fe1 C8 -37.0(6)
C1 C5 Fe1 C8 -157.5(10)
C6 C5 Fe1 C11 -72.7(8)
C9 C5 Fe1 C11 168.5(7)
C1 C5 Fe1 C11 48.0(11)
C9 C5 Fe1 C6 -118.8(8)
C1 C5 Fe1 C6 120.7(11)
C6 C5 Fe1 C10 -116.8(7)
C9 C5 Fe1 C10 124.4(7)
C1 C5 Fe1 C10 3.9(10)
C6 C5 Fe1 C9 118.8(8)
C1 C5 Fe1 C9 -120.5(12)
C18 C19 Fe2 C22 40.9(14)
C15 C19 Fe2 C22 160.0(10)
C18 C19 Fe2 C23 73.5(7)
C15 C19 Fe2 C23 -167.4(6)
C18 C19 Fe2 C17 -37.8(6)
C15 C19 Fe2 C17 81.3(6)
C15 C19 Fe2 C18 119.0(8)
C18 C19 Fe2 C20 156.9(6)
C15 C19 Fe2 C20 -84.0(7)
C18 C19 Fe2 C24 114.9(6)
C15 C19 Fe2 C24 -126.0(6)
C18 C19 Fe2 C21 -171.8(10)
C15 C19 Fe2 C21 -52.7(13)
C18 C19 Fe2 C16 -81.8(6)
C15 C19 Fe2 C16 37.3(5)
C18 C19 Fe2 C15 -119.0(8)
C21 C22 Fe2 C19 162.6(10)
C23 C22 Fe2 C19 43.8(14)
C21 C22 Fe2 C23 118.8(9)
C21 C22 Fe2 C17 -125.9(6)
C23 C22 Fe2 C17 115.2(6)
C21 C22 Fe2 C18 -167.2(6)
C23 C22 Fe2 C18 73.9(7)
C21 C22 Fe2 C20 37.2(6)
C23 C22 Fe2 C20 -81.6(6)
C21 C22 Fe2 C24 81.3(6)
C23 C22 Fe2 C24 -37.5(6)
C23 C22 Fe2 C21 -118.8(9)
C21 C22 Fe2 C16 -84.4(7)
C23 C22 Fe2 C16 156.7(6)
C21 C22 Fe2 C15 -53.6(13)
C23 C22 Fe2 C15 -172.4(9)
C24 C23 Fe2 C19 78.4(7)
C22 C23 Fe2 C19 -162.9(6)
C24 C23 Fe2 C22 -118.7(8)
C24 C23 Fe2 C17 159.0(5)
C22 C23 Fe2 C17 -82.3(7)
C24 C23 Fe2 C18 118.3(6)
C22 C23 Fe2 C18 -123.0(6)
C24 C23 Fe2 C20 -37.5(5)
C22 C23 Fe2 C20 81.2(6)
C22 C23 Fe2 C24 118.7(8)
C24 C23 Fe2 C21 -81.2(6)
C22 C23 Fe2 C21 37.5(6)
C24 C23 Fe2 C16 -174.4(8)
C22 C23 Fe2 C16 -55.7(11)
C24 C23 Fe2 C15 52.5(14)
C22 C23 Fe2 C15 171.2(11)
C18 C17 Fe2 C19 37.7(6)
C16 C17 Fe2 C19 -81.1(6)
C18 C17 Fe2 C22 -120.6(6)
C16 C17 Fe2 C22 120.6(6)
C18 C17 Fe2 C23 -77.3(7)
C16 C17 Fe2 C23 163.9(5)
C16 C17 Fe2 C18 -118.8(8)
C18 C17 Fe2 C20 169.7(13)
C16 C17 Fe2 C20 50.9(16)
C18 C17 Fe2 C24 -45.8(11)
C16 C17 Fe2 C24 -164.6(8)
C18 C17 Fe2 C21 -160.7(6)
C16 C17 Fe2 C21 80.5(7)
C18 C17 Fe2 C16 118.8(8)
C18 C17 Fe2 C15 82.7(6)
C16 C17 Fe2 C15 -36.1(5)
C17 C18 Fe2 C19 -119.0(9)
C19 C18 Fe2 C22 -163.8(6)
C17 C18 Fe2 C22 77.2(7)
C19 C18 Fe2 C23 -122.7(6)
C17 C18 Fe2 C23 118.3(6)
C19 C18 Fe2 C17 119.0(9)
C19 C18 Fe2 C20 -53.8(12)
C17 C18 Fe2 C20 -172.8(9)
C19 C18 Fe2 C24 -82.2(7)
C17 C18 Fe2 C24 158.8(6)
C19 C18 Fe2 C21 171.3(11)
C17 C18 Fe2 C21 52.3(14)
C19 C18 Fe2 C16 81.0(6)
C17 C18 Fe2 C16 -38.0(6)
C19 C18 Fe2 C15 38.4(6)
C17 C18 Fe2 C15 -80.6(6)
C21 C20 Fe2 C19 163.4(6)
C24 C20 Fe2 C19 -77.9(7)
C21 C20 Fe2 C22 -37.0(6)
C24 C20 Fe2 C22 81.7(6)
C21 C20 Fe2 C23 -81.8(7)
C24 C20 Fe2 C23 36.9(6)
C21 C20 Fe2 C17 38.2(17)
C24 C20 Fe2 C17 156.9(13)
C21 C20 Fe2 C18 -158.2(9)
C24 C20 Fe2 C18 -39.5(12)
C21 C20 Fe2 C24 -118.7(9)
C24 C20 Fe2 C21 118.7(9)
C21 C20 Fe2 C16 77.8(7)
C24 C20 Fe2 C16 -163.5(6)
C21 C20 Fe2 C15 118.8(6)
C24 C20 Fe2 C15 -122.5(6)
C23 C24 Fe2 C19 -119.4(6)
C20 C24 Fe2 C19 120.5(6)
C23 C24 Fe2 C22 38.7(6)
C20 C24 Fe2 C22 -81.4(6)
C20 C24 Fe2 C23 -120.1(8)
C23 C24 Fe2 C17 -45.1(11)
C20 C24 Fe2 C17 -165.2(8)
C23 C24 Fe2 C18 -77.2(7)
C20 C24 Fe2 C18 162.7(6)
C23 C24 Fe2 C20 120.1(8)
C23 C24 Fe2 C21 82.2(6)
C20 C24 Fe2 C21 -37.8(6)
C23 C24 Fe2 C16 172.1(11)
C20 C24 Fe2 C16 52.0(15)
C23 C24 Fe2 C15 -161.0(5)
C20 C24 Fe2 C15 78.9(6)
C22 C21 Fe2 C19 -162.5(10)
C20 C21 Fe2 C19 -42.4(14)
C20 C21 Fe2 C22 120.1(9)
C22 C21 Fe2 C23 -38.6(6)
C20 C21 Fe2 C23 81.6(7)
C22 C21 Fe2 C17 72.5(7)
C20 C21 Fe2 C17 -167.4(6)
C22 C21 Fe2 C18 33.4(15)
C20 C21 Fe2 C18 153.5(11)
C22 C21 Fe2 C20 -120.1(9)
C22 C21 Fe2 C24 -81.9(7)
C20 C21 Fe2 C24 38.2(6)
C22 C21 Fe2 C16 115.9(6)
C20 C21 Fe2 C16 -124.0(6)
C22 C21 Fe2 C15 158.2(6)
C20 C21 Fe2 C15 -81.7(7)
C15 C16 Fe2 C19 -39.1(5)
C17 C16 Fe2 C19 81.6(6)
C15 C16 Fe2 C22 162.0(6)
C17 C16 Fe2 C22 -77.3(6)
C15 C16 Fe2 C23 -157.7(8)
C17 C16 Fe2 C23 -36.9(11)
C15 C16 Fe2 C17 -120.8(8)
C15 C16 Fe2 C18 -82.9(6)
C17 C16 Fe2 C18 37.8(6)
C15 C16 Fe2 C20 75.6(7)
C17 C16 Fe2 C20 -163.6(5)
C15 C16 Fe2 C24 35.0(15)
C17 C16 Fe2 C24 155.8(12)
C15 C16 Fe2 C21 118.4(6)
C17 C16 Fe2 C21 -120.9(6)
C17 C16 Fe2 C15 120.8(8)
C16 C15 Fe2 C19 118.2(8)
C2 C15 Fe2 C19 -120.8(11)
C16 C15 Fe2 C22 -43.0(12)
C2 C15 Fe2 C22 78.0(14)
C19 C15 Fe2 C22 -161.2(10)
C16 C15 Fe2 C23 152.3(11)
C2 C15 Fe2 C23 -86.7(15)
C19 C15 Fe2 C23 34.1(14)
C16 C15 Fe2 C17 37.1(5)
C2 C15 Fe2 C17 158.1(10)
C19 C15 Fe2 C17 -81.1(6)
C16 C15 Fe2 C18 80.8(6)
C2 C15 Fe2 C18 -158.3(10)
C19 C15 Fe2 C18 -37.5(6)
C16 C15 Fe2 C20 -125.1(6)
C2 C15 Fe2 C20 -4.1(10)
C19 C15 Fe2 C20 116.7(6)
C16 C15 Fe2 C24 -168.3(5)
C2 C15 Fe2 C24 -47.3(10)
C19 C15 Fe2 C24 73.5(6)
C16 C15 Fe2 C21 -81.8(7)
C2 C15 Fe2 C21 39.2(11)
C19 C15 Fe2 C21 160.0(6)
C2 C15 Fe2 C16 121.0(11)
C19 C15 Fe2 C16 -118.2(8)
C34 C33 Fe3 C28 106.9(7)
C32 C33 Fe3 C28 -133.6(6)
C34 C33 Fe3 C27 150.2(7)
C32 C33 Fe3 C27 -90.4(7)
C34 C33 Fe3 C31 -81.8(7)
C32 C33 Fe3 C31 37.7(6)
C34 C33 Fe3 C29 73.1(8)
C32 C33 Fe3 C29 -167.4(6)
C34 C33 Fe3 C32 -119.5(9)
C34 C33 Fe3 C26 179.6(7)
C32 C33 Fe3 C26 -61.0(9)
C32 C33 Fe3 C34 119.5(9)
C34 C33 Fe3 C30 -37.7(6)
C32 C33 Fe3 C30 81.7(7)
C34 C33 Fe3 C25 89(3)
C32 C33 Fe3 C25 -152(2)
C29 C28 Fe3 C33 -139.8(6)
C27 C28 Fe3 C33 102.2(6)
C29 C28 Fe3 C27 118.0(8)
C29 C28 Fe3 C31 176.4(19)
C27 C28 Fe3 C31 58(2)
C27 C28 Fe3 C29 -118.0(8)
C29 C28 Fe3 C32 -176.8(6)
C27 C28 Fe3 C32 65.2(7)
C29 C28 Fe3 C26 79.4(6)
C27 C28 Fe3 C26 -38.6(6)
C29 C28 Fe3 C34 -98.0(6)
C27 C28 Fe3 C34 144.0(6)
C29 C28 Fe3 C30 -68.7(9)
C27 C28 Fe3 C30 173.3(6)
C29 C28 Fe3 C25 37.1(6)
C27 C28 Fe3 C25 -80.9(6)
C26 C27 Fe3 C33 152.5(6)
C28 C27 Fe3 C33 -89.9(6)
C26 C27 Fe3 C28 -117.6(8)
C26 C27 Fe3 C31 75.7(7)
C28 C27 Fe3 C31 -166.7(6)
C26 C27 Fe3 C29 -79.5(6)
C28 C27 Fe3 C29 38.0(5)
C26 C27 Fe3 C32 110.0(6)
C28 C27 Fe3 C32 -132.5(6)
C28 C27 Fe3 C26 117.6(8)
C26 C27 Fe3 C34 -176.9(6)
C28 C27 Fe3 C34 -59.4(8)
C26 C27 Fe3 C30 90(3)
C28 C27 Fe3 C30 -153(3)
C26 C27 Fe3 C25 -36.2(6)
C28 C27 Fe3 C25 81.4(6)
C32 C31 Fe3 C33 -38.2(6)
C30 C31 Fe3 C33 81.5(6)
C32 C31 Fe3 C28 8(2)
C30 C31 Fe3 C28 128(2)
C32 C31 Fe3 C27 57.2(8)
C30 C31 Fe3 C27 177.0(6)
C32 C31 Fe3 C29 -176.6(7)
C30 C31 Fe3 C29 -56.9(10)
C30 C31 Fe3 C32 119.7(8)
C32 C31 Fe3 C26 100.6(6)
C30 C31 Fe3 C26 -139.7(6)
C32 C31 Fe3 C34 -82.0(7)
C30 C31 Fe3 C34 37.7(6)
C32 C31 Fe3 C30 -119.7(8)
C32 C31 Fe3 C25 143.5(6)
C30 C31 Fe3 C25 -96.7(6)
C28 C29 Fe3 C33 56.5(8)
C25 C29 Fe3 C33 176.1(6)
C25 C29 Fe3 C28 119.7(8)
C28 C29 Fe3 C27 -39.2(6)
C25 C29 Fe3 C27 80.5(6)
C28 C29 Fe3 C31 -178.5(8)
C25 C29 Fe3 C31 -58.8(10)
C28 C29 Fe3 C32 12(2)
C25 C29 Fe3 C32 131.9(18)
C28 C29 Fe3 C26 -83.6(7)
C25 C29 Fe3 C26 36.0(6)
C28 C29 Fe3 C34 98.3(7)
C25 C29 Fe3 C34 -142.1(6)
C28 C29 Fe3 C30 142.6(6)
C25 C29 Fe3 C30 -97.8(6)
C28 C29 Fe3 C25 -119.7(8)
C31 C32 Fe3 C33 118.9(9)
C31 C32 Fe3 C28 -177.9(6)
C33 C32 Fe3 C28 63.2(8)
C31 C32 Fe3 C27 -139.4(6)
C33 C32 Fe3 C27 101.7(7)
C33 C32 Fe3 C31 -118.9(9)
C31 C32 Fe3 C29 172.1(18)
C33 C32 Fe3 C29 53(2)
C31 C32 Fe3 C26 -97.1(7)
C33 C32 Fe3 C26 144.0(6)
C31 C32 Fe3 C34 81.5(7)
C33 C32 Fe3 C34 -37.4(6)
C31 C32 Fe3 C30 37.6(6)
C33 C32 Fe3 C30 -81.3(7)
C31 C32 Fe3 C25 -69.0(9)
C33 C32 Fe3 C25 172.1(7)
C25 C26 Fe3 C33 -165.3(7)
C27 C26 Fe3 C33 -45.3(10)
C25 C26 Fe3 C28 -80.7(7)
C27 C26 Fe3 C28 39.3(6)
C25 C26 Fe3 C27 -120.0(9)
C25 C26 Fe3 C31 111.9(6)
C27 C26 Fe3 C31 -128.1(6)
C25 C26 Fe3 C29 -36.9(6)
C27 C26 Fe3 C29 83.1(6)
C25 C26 Fe3 C32 155.9(6)
C27 C26 Fe3 C32 -84.0(7)
C25 C26 Fe3 C34 8(11)
C27 C26 Fe3 C34 128(10)
C25 C26 Fe3 C30 72.4(8)
C27 C26 Fe3 C30 -167.5(6)
C27 C26 Fe3 C25 120.0(9)
C30 C34 Fe3 C33 -119.3(9)
C33 C34 Fe3 C28 -85.9(7)
C30 C34 Fe3 C28 154.8(6)
C33 C34 Fe3 C27 -48.0(9)
C30 C34 Fe3 C27 -167.3(6)
C33 C34 Fe3 C31 81.5(7)
C30 C34 Fe3 C31 -37.8(6)
C33 C34 Fe3 C29 -129.5(6)
C30 C34 Fe3 C29 111.2(6)
C33 C34 Fe3 C32 37.9(6)
C30 C34 Fe3 C32 -81.5(6)
C33 C34 Fe3 C26 -174(10)
C30 C34 Fe3 C26 67(10)
C33 C34 Fe3 C30 119.3(9)
C33 C34 Fe3 C25 -166.1(6)
C30 C34 Fe3 C25 74.6(8)
C31 C30 Fe3 C33 -81.6(6)
C34 C30 Fe3 C33 37.6(6)
C31 C30 Fe3 C28 -163.6(7)
C34 C30 Fe3 C28 -44.4(9)
C31 C30 Fe3 C27 -16(3)
C34 C30 Fe3 C27 103(3)
C34 C30 Fe3 C31 119.2(8)
C31 C30 Fe3 C29 152.4(5)
C34 C30 Fe3 C29 -88.4(6)
C31 C30 Fe3 C32 -37.3(6)
C34 C30 Fe3 C32 81.9(6)
C31 C30 Fe3 C26 64.2(8)
C34 C30 Fe3 C26 -176.6(6)
C31 C30 Fe3 C34 -119.2(8)
C31 C30 Fe3 C25 106.7(6)
C34 C30 Fe3 C25 -134.1(6)
C26 C25 Fe3 C33 102(3)
C29 C25 Fe3 C33 -18(3)
C3 C25 Fe3 C33 -141(2)
C26 C25 Fe3 C28 83.2(7)
C29 C25 Fe3 C28 -37.5(6)
C3 C25 Fe3 C28 -159.6(12)
C26 C25 Fe3 C27 37.9(6)
C29 C25 Fe3 C27 -82.8(7)
C3 C25 Fe3 C27 155.1(12)
C26 C25 Fe3 C31 -87.9(7)
C29 C25 Fe3 C31 151.3(6)
C3 C25 Fe3 C31 29.3(12)
C26 C25 Fe3 C29 120.7(9)
C3 C25 Fe3 C29 -122.1(13)
C26 C25 Fe3 C32 -43.1(10)
C29 C25 Fe3 C32 -163.9(7)
C3 C25 Fe3 C32 74.1(13)
C29 C25 Fe3 C26 -120.7(9)
C3 C25 Fe3 C26 117.2(13)
C26 C25 Fe3 C34 -179.5(7)
C29 C25 Fe3 C34 59.8(8)
C3 C25 Fe3 C34 -62.3(13)
C26 C25 Fe3 C30 -134.6(6)
C29 C25 Fe3 C30 104.7(6)
C3 C25 Fe3 C30 -17.4(12)
C43 C42 Fe4 C38 106.0(7)
C41 C42 Fe4 C38 -132.6(6)
C43 C42 Fe4 C39 68.6(8)
C41 C42 Fe4 C39 -170.0(6)
C43 C42 Fe4 C41 -121.4(9)
C43 C42 Fe4 C37 148.8(7)
C41 C42 Fe4 C37 -89.8(7)
C41 C42 Fe4 C43 121.4(9)
C43 C42 Fe4 C44 -39.0(7)
C41 C42 Fe4 C44 82.4(7)
C43 C42 Fe4 C40 -82.5(7)
C41 C42 Fe4 C40 38.9(6)
C43 C42 Fe4 C36 -177.7(7)
C41 C42 Fe4 C36 -56.3(9)
C43 C42 Fe4 C35 60(3)
C41 C42 Fe4 C35 -179(2)
C39 C38 Fe4 C42 -135.8(7)
C37 C38 Fe4 C42 106.5(7)
C37 C38 Fe4 C39 -117.7(9)
C39 C38 Fe4 C41 -173.9(6)
C37 C38 Fe4 C41 68.4(8)
C39 C38 Fe4 C37 117.7(9)
C39 C38 Fe4 C43 -94.8(7)
C37 C38 Fe4 C43 147.4(6)
C39 C38 Fe4 C44 -63.6(10)
C37 C38 Fe4 C44 178.7(7)
C39 C38 Fe4 C40 176(2)
C37 C38 Fe4 C40 58(3)
C39 C38 Fe4 C36 80.4(6)
C37 C38 Fe4 C36 -37.3(6)
C39 C38 Fe4 C35 37.3(6)
C37 C38 Fe4 C35 -80.4(6)
C35 C39 Fe4 C42 -177.9(6)
C38 C39 Fe4 C42 63.2(8)
C35 C39 Fe4 C38 118.9(8)
C35 C39 Fe4 C41 145(2)
C38 C39 Fe4 C41 26(3)
C35 C39 Fe4 C37 80.3(6)
C38 C39 Fe4 C37 -38.6(6)
C35 C39 Fe4 C43 -139.4(6)
C38 C39 Fe4 C43 101.7(7)
C35 C39 Fe4 C44 -95.3(7)
C38 C39 Fe4 C44 145.8(6)
C35 C39 Fe4 C40 -59.7(10)
C38 C39 Fe4 C40 -178.6(8)
C35 C39 Fe4 C36 36.1(6)
C38 C39 Fe4 C36 -82.8(6)
C38 C39 Fe4 C35 -118.9(8)
C40 C41 Fe4 C42 116.7(9)
C42 C41 Fe4 C38 66.0(8)
C40 C41 Fe4 C38 -177.2(7)
C42 C41 Fe4 C39 44(2)
C40 C41 Fe4 C39 161(2)
C42 C41 Fe4 C37 105.5(7)
C40 C41 Fe4 C37 -137.8(7)
C42 C41 Fe4 C43 -35.5(7)
C40 C41 Fe4 C43 81.3(7)
C42 C41 Fe4 C44 -79.8(7)
C40 C41 Fe4 C44 36.9(7)
C42 C41 Fe4 C40 -116.7(9)
C42 C41 Fe4 C36 148.7(6)
C40 C41 Fe4 C36 -94.6(7)
C42 C41 Fe4 C35 179.6(7)
C40 C41 Fe4 C35 -63.7(10)
C38 C37 Fe4 C42 -88.4(7)
C36 C37 Fe4 C42 151.5(6)
C36 C37 Fe4 C38 -120.1(8)
C38 C37 Fe4 C39 38.6(6)
C36 C37 Fe4 C39 -81.5(6)
C38 C37 Fe4 C41 -131.2(6)
C36 C37 Fe4 C41 108.7(6)
C38 C37 Fe4 C43 -55.7(9)
C36 C37 Fe4 C43 -175.8(7)
C38 C37 Fe4 C44 -174(3)
C36 C37 Fe4 C44 66(3)
C38 C37 Fe4 C40 -167.7(7)
C36 C37 Fe4 C40 72.2(8)
C38 C37 Fe4 C36 120.1(8)
C38 C37 Fe4 C35 81.8(6)
C36 C37 Fe4 C35 -38.3(6)
C44 C43 Fe4 C42 -117.9(10)
C42 C43 Fe4 C38 -88.1(7)
C44 C43 Fe4 C38 154.0(7)
C42 C43 Fe4 C39 -131.9(7)
C44 C43 Fe4 C39 110.2(7)
C42 C43 Fe4 C41 36.8(7)
C44 C43 Fe4 C41 -81.1(7)
C42 C43 Fe4 C37 -52.4(10)
C44 C43 Fe4 C37 -170.3(7)
C42 C43 Fe4 C44 117.9(10)
C42 C43 Fe4 C40 80.5(7)
C44 C43 Fe4 C40 -37.4(7)
C42 C43 Fe4 C36 164(5)
C44 C43 Fe4 C36 46(5)
C42 C43 Fe4 C35 -168.8(6)
C44 C43 Fe4 C35 73.3(9)
C40 C44 Fe4 C42 -81.4(8)
C43 C44 Fe4 C42 37.3(7)
C40 C44 Fe4 C38 -165.7(8)
C43 C44 Fe4 C38 -47.0(11)
C40 C44 Fe4 C39 152.8(7)
C43 C44 Fe4 C39 -88.6(8)
C40 C44 Fe4 C41 -37.3(7)
C43 C44 Fe4 C41 81.3(8)
C40 C44 Fe4 C37 7(4)
C43 C44 Fe4 C37 126(3)
C40 C44 Fe4 C43 -118.7(10)
C43 C44 Fe4 C40 118.7(10)
C40 C44 Fe4 C36 66.2(9)
C43 C44 Fe4 C36 -175.2(7)
C40 C44 Fe4 C35 108.4(7)
C43 C44 Fe4 C35 -133.0(7)
C44 C40 Fe4 C42 80.8(8)
C41 C40 Fe4 C42 -39.1(7)
C44 C40 Fe4 C38 132(2)
C41 C40 Fe4 C38 12(3)
C44 C40 Fe4 C39 -53.2(12)
C41 C40 Fe4 C39 -173.1(8)
C44 C40 Fe4 C41 119.8(10)
C44 C40 Fe4 C37 -178.7(6)
C41 C40 Fe4 C37 61.4(9)
C44 C40 Fe4 C43 38.4(7)
C41 C40 Fe4 C43 -81.5(8)
C41 C40 Fe4 C44 -119.8(10)
C44 C40 Fe4 C36 -136.6(7)
C41 C40 Fe4 C36 103.6(7)
C44 C40 Fe4 C35 -92.9(7)
C41 C40 Fe4 C35 147.2(7)
C35 C36 Fe4 C42 -168.1(7)
C37 C36 Fe4 C42 -51.0(9)
C35 C36 Fe4 C38 -79.9(6)
C37 C36 Fe4 C38 37.3(6)
C35 C36 Fe4 C39 -35.9(5)
C37 C36 Fe4 C39 81.2(6)
C35 C36 Fe4 C41 155.3(6)
C37 C36 Fe4 C41 -87.5(7)
C35 C36 Fe4 C37 -117.2(8)
C35 C36 Fe4 C43 30(5)
C37 C36 Fe4 C43 147(5)
C35 C36 Fe4 C44 72.3(8)
C37 C36 Fe4 C44 -170.5(7)
C35 C36 Fe4 C40 111.4(6)
C37 C36 Fe4 C40 -131.4(6)
C37 C36 Fe4 C35 117.2(8)
C39 C35 Fe4 C42 10(3)
C36 C35 Fe4 C42 132(3)
C4 C35 Fe4 C42 -111(3)
C39 C35 Fe4 C38 -38.2(6)
C36 C35 Fe4 C38 83.5(6)
C4 C35 Fe4 C38 -159.2(11)
C36 C35 Fe4 C39 121.7(8)
C4 C35 Fe4 C39 -121.0(12)
C39 C35 Fe4 C41 -168.1(7)
C36 C35 Fe4 C41 -46.4(10)
C4 C35 Fe4 C41 70.8(13)
C39 C35 Fe4 C37 -82.5(6)
C36 C35 Fe4 C37 39.2(6)
C4 C35 Fe4 C37 156.5(11)
C39 C35 Fe4 C43 61.7(8)
C36 C35 Fe4 C43 -176.6(6)
C4 C35 Fe4 C43 -59.3(12)
C39 C35 Fe4 C44 105.2(6)
C36 C35 Fe4 C44 -133.1(6)
C4 C35 Fe4 C44 -15.8(11)
C39 C35 Fe4 C40 149.8(6)
C36 C35 Fe4 C40 -88.5(6)
C4 C35 Fe4 C40 28.8(11)
C39 C35 Fe4 C36 -121.7(8)
C4 C35 Fe4 C36 117.3(12)
C3 C4 S1 C1 -2.2(8)
C35 C4 S1 C1 178.6(9)
C2 C1 S1 C4 1.6(8)
C5 C1 S1 C4 175.7(8)
